data_4341190
loop_
_publ_author_name
'Cowan, Matthew G.'
'Miller, Reece G.'
'Southon, Peter D.'
'Price, Jason R.'
'Yazaydin, Ozgur'
'Lane, Joseph R.'
'Kepert, Cameron J.'
'Brooker, Sally'

_publ_section_title
;
 Selective Gas Adsorption in a Pair of Robust Isostructural MOFs Differing
 in Framework Charge and Anion Loading
;
_journal_name_full 'Inorganic Chemistry'
_journal_page_first 141002075607002
_journal_paper_doi 10.1021/ic501876m
_journal_year 2014
_chemical_formula_sum 'C40 H24 Ag2 B4 Co2 F16 N20 O8'
_chemical_formula_weight 1593.63
_chemical_name_systematic
; 
 ? 
;
_space_group_IT_number 63
_symmetry_cell_setting orthorhombic
_symmetry_space_group_name_Hall '-C 2c 2'
_symmetry_space_group_name_H-M 'C m c m'
_atom_sites_solution_hydrogens geom
_atom_sites_solution_primary direct
_atom_sites_solution_secondary difmap
_audit_creation_method SHELXL-97
_cell_angle_alpha 90.00
_cell_angle_beta 90.00
_cell_angle_gamma 90.00
_cell_formula_units_Z 2
_cell_length_a 13.7068(5)
_cell_length_b 14.0495(5)
_cell_length_c 13.9218(5)
_cell_measurement_temperature 300(2)
_cell_volume 2680.97(17)
_computing_structure_refinement 'SHELXL-97 (Sheldrick, 1997)'
_computing_structure_solution 'SHELXS-97 (Sheldrick, 1990)'
_diffrn_ambient_temperature 300(2)
_diffrn_measured_fraction_theta_full 0.989
_diffrn_measured_fraction_theta_max 0.989
_diffrn_radiation_monochromator graphite
_diffrn_radiation_source 'fine-focus sealed tube'
_diffrn_radiation_type MoK\a
_diffrn_radiation_wavelength 0.71073
_diffrn_reflns_av_R_equivalents 0.0258
_diffrn_reflns_av_sigmaI/netI 0.0168
_diffrn_reflns_limit_h_max 18
_diffrn_reflns_limit_h_min -19
_diffrn_reflns_limit_k_max 19
_diffrn_reflns_limit_k_min -20
_diffrn_reflns_limit_l_max 17
_diffrn_reflns_limit_l_min -19
_diffrn_reflns_number 14665
_diffrn_reflns_theta_full 30.51
_diffrn_reflns_theta_max 30.51
_diffrn_reflns_theta_min 2.08
_exptl_absorpt_coefficient_mu 1.456
_exptl_crystal_density_diffrn 1.974
_exptl_crystal_density_method 'not measured'
_exptl_crystal_F_000 1560
_refine_diff_density_max 1.484
_refine_diff_density_min -0.694
_refine_diff_density_rms 0.136
_refine_ls_extinction_method none
_refine_ls_goodness_of_fit_ref 1.161
_refine_ls_hydrogen_treatment mixed
_refine_ls_matrix_type full
_refine_ls_number_parameters 158
_refine_ls_number_reflns 2173
_refine_ls_number_restraints 0
_refine_ls_restrained_S_all 1.161
_refine_ls_R_factor_all 0.0459
_refine_ls_R_factor_gt 0.0396
_refine_ls_shift/su_max 0.001
_refine_ls_shift/su_mean 0.000
_refine_ls_structure_factor_coef Fsqd
_refine_ls_weighting_details 'calc w=1/[\s^2^(Fo^2^)+(0.0857P)^2^+2.7609P] where P=(Fo^2^+2Fc^2^)/3'
_refine_ls_weighting_scheme calc
_refine_ls_wR_factor_gt 0.1156
_refine_ls_wR_factor_ref 0.1377
_reflns_number_gt 1952
_reflns_number_total 2173
_reflns_threshold_expression >2sigma(I)
_cod_data_source_file ic501876m_si_002.cif
_cod_data_source_block sab11jp03
_cod_depositor_comments
;
The following automatic conversions were performed:

'_symmetry_cell_setting' value 'Orthorhombic' changed to
'orthorhombic' according to
/home/saulius/struct/COD-crude-data--automatic-downloads/rss-feeds/ACS/lib/dictionaries/cif_core.dic
dictionary named 'cif_core.dic' version 2.4.2 from 2011-04-26.

Automatic conversion script
Id: cif_fix_values 2281 2013-09-26 08:29:07Z andrius 
;
_cod_original_sg_symbol_H-M Cmcm
_cod_database_code 4341190

loop_
_symmetry_equiv_pos_as_xyz
'x, y, z'
'-x, -y, z+1/2'
'-x, y, -z+1/2'
'x, -y, -z'
'x+1/2, y+1/2, z'
'-x+1/2, -y+1/2, z+1/2'
'-x+1/2, y+1/2, -z+1/2'
'x+1/2, -y+1/2, -z'
'-x, -y, -z'
'x, y, -z-1/2'
'x, -y, z-1/2'
'-x, y, z'
'-x+1/2, -y+1/2, -z'
'x+1/2, y+1/2, -z-1/2'
'x+1/2, -y+1/2, z-1/2'
'-x+1/2, y+1/2, z'

loop_
_atom_site_label
_atom_site_type_symbol
_atom_site_fract_x
_atom_site_fract_y
_atom_site_fract_z
_atom_site_U_iso_or_equiv
_atom_site_adp_type
_atom_site_occupancy
_atom_site_symmetry_multiplicity
_atom_site_calc_flag
_atom_site_refinement_flags
Ag1 Ag 0.5000 0.62671(3) 0.2500 0.04556(16) Uani 1 4 d S
Co1 Co 1.0000 0.71091(3) 0.2500 0.02726(16) Uani 1 4 d S
N1 N 0.8603(2) 0.69550(17) 0.2500 0.0335(5) Uani 1 2 d S
C1 C 0.7916(3) 0.7636(2) 0.2500 0.0485(8) Uani 1 2 d S
H1 H 0.8099 0.8273 0.2500 0.058 Uiso 1 2 calc SR
C2 C 0.6941(3) 0.7399(3) 0.2500 0.0554(10) Uani 1 2 d S
H2 H 0.6478 0.7882 0.2500 0.066 Uiso 1 2 calc SR
N2 N 0.6643(3) 0.6497(2) 0.2500 0.0482(7) Uani 1 2 d S
C3 C 0.7322(3) 0.5818(2) 0.2500 0.0430(8) Uani 1 2 d S
H3 H 0.7131 0.5183 0.2500 0.052 Uiso 1 2 calc SR
C4 C 0.8310(2) 0.6042(2) 0.2500 0.0354(6) Uani 1 2 d S
C5 C 0.9114(3) 0.5306(2) 0.2500 0.0392(7) Uani 1 2 d S
O1 O 0.8959(3) 0.4458(2) 0.2500 0.0771(13) Uani 1 2 d S
N3 N 1.0000 0.5751(2) 0.2500 0.0316(7) Uani 1 4 d S
N11 N 1.0000 0.72748(16) 0.11102(18) 0.0332(5) Uani 1 2 d S
C11 C 1.0000 0.6611(3) 0.0422(3) 0.0484(9) Uani 1 2 d S
H11 H 1.0000 0.5968 0.0584 0.058 Uiso 1 2 calc SR
C12 C 1.0000 0.6887(3) -0.0537(3) 0.0597(11) Uani 1 2 d S
H12 H 1.0000 0.6414 -0.1005 0.072 Uiso 1 2 calc SR
N12 N 1.0000 0.7784(3) -0.0821(2) 0.0592(10) Uani 1 2 d S
C13 C 1.0000 0.8439(3) -0.0126(3) 0.0564(11) Uani 1 2 d S
H13 H 1.0000 0.9080 -0.0295 0.068 Uiso 1 2 calc SR
C14 C 1.0000 0.8197(2) 0.0835(2) 0.0382(7) Uani 1 2 d S
C15 C 1.0000 0.8919(2) 0.1628(2) 0.0404(7) Uani 1 2 d S
O11 O 1.0000 0.97665(17) 0.1484(2) 0.0854(16) Uani 1 2 d S
N13 N 1.0000 0.8462(2) 0.2500 0.0317(7) Uani 1 4 d S
B1 B 0.7651(13) 0.453(2) 0.0103(15) 0.131(8) Uani 0.50 1 d P
F11 F 0.8514(6) 0.4972(11) 0.0417(8) 0.155(4) Uani 0.50 1 d P
F12 F 0.7211(11) 0.4262(10) 0.0935(8) 0.172(5) Uani 0.50 1 d P
F13 F 0.7800(13) 0.3824(13) -0.0429(9) 0.221(8) Uani 0.50 1 d P
F14 F 0.7069(13) 0.504(2) -0.0402(12) 0.237(10) Uani 0.50 1 d P

loop_
_atom_site_aniso_label
_atom_site_aniso_U_11
_atom_site_aniso_U_22
_atom_site_aniso_U_33
_atom_site_aniso_U_23
_atom_site_aniso_U_13
_atom_site_aniso_U_12
Ag1 0.0449(2) 0.0407(2) 0.0511(3) 0.000 0.000 0.000
Co1 0.0402(3) 0.0152(2) 0.0264(3) 0.000 0.000 0.000
N1 0.0452(14) 0.0197(9) 0.0357(12) 0.000 0.000 0.0009(9)
C1 0.0504(19) 0.0213(12) 0.074(2) 0.000 0.000 0.0018(12)
C2 0.0460(19) 0.0292(15) 0.091(3) 0.000 0.000 0.0055(13)
N2 0.0429(16) 0.0350(14) 0.067(2) 0.000 0.000 -0.0003(12)
C3 0.0415(17) 0.0273(14) 0.060(2) 0.000 0.000 -0.0036(11)
C4 0.0410(16) 0.0230(11) 0.0422(16) 0.000 0.000 -0.0014(11)
C5 0.0438(16) 0.0200(11) 0.0538(18) 0.000 0.000 -0.0008(10)
O1 0.0575(18) 0.0223(11) 0.152(4) 0.000 0.000 -0.0054(12)
N3 0.0355(17) 0.0197(14) 0.0395(19) 0.000 0.000 0.000
N11 0.0510(14) 0.0204(9) 0.0282(11) 0.0003(8) 0.000 0.000
C11 0.082(3) 0.0280(13) 0.0358(16) -0.0065(12) 0.000 0.000
C12 0.105(4) 0.0421(18) 0.0321(16) -0.0081(14) 0.000 0.000
N12 0.098(3) 0.0512(18) 0.0286(14) 0.0023(13) 0.000 0.000
C13 0.101(3) 0.0366(15) 0.0313(16) 0.0066(13) 0.000 0.000
C14 0.0634(19) 0.0231(12) 0.0282(13) 0.0028(10) 0.000 0.000
C15 0.070(2) 0.0207(11) 0.0310(14) 0.0032(10) 0.000 0.000
O11 0.198(5) 0.0213(11) 0.0372(14) 0.0050(10) 0.000 0.000
N13 0.052(2) 0.0155(12) 0.0273(15) 0.000 0.000 0.000
B1 0.080(8) 0.23(3) 0.082(10) 0.010(15) 0.009(7) 0.002(11)
F11 0.109(5) 0.186(8) 0.171(10) -0.052(11) 0.006(6) -0.030(7)
F12 0.191(11) 0.231(11) 0.095(7) -0.036(6) 0.040(7) -0.067(9)
F13 0.183(11) 0.37(2) 0.108(9) -0.107(11) -0.004(8) 0.022(13)
F14 0.212(14) 0.34(3) 0.158(14) 0.08(2) 0.011(12) 0.09(2)

loop_
_atom_type_symbol
_atom_type_description
_atom_type_scat_dispersion_real
_atom_type_scat_dispersion_imag
_atom_type_scat_source
C C 0.0033 0.0016 'International Tables Vol C Tables 4.2.6.8 and 6.1.1.4'
H H 0.0000 0.0000 'International Tables Vol C Tables 4.2.6.8 and 6.1.1.4'
B B 0.0013 0.0007 'International Tables Vol C Tables 4.2.6.8 and 6.1.1.4'
N N 0.0061 0.0033 'International Tables Vol C Tables 4.2.6.8 and 6.1.1.4'
O O 0.0106 0.0060 'International Tables Vol C Tables 4.2.6.8 and 6.1.1.4'
F F 0.0171 0.0103 'International Tables Vol C Tables 4.2.6.8 and 6.1.1.4'
Co Co 0.3494 0.9721 'International Tables Vol C Tables 4.2.6.8 and 6.1.1.4'
Ag Ag -0.8971 1.1015 'International Tables Vol C Tables 4.2.6.8 and 6.1.1.4'

loop_
_geom_angle_atom_site_label_1
_geom_angle_atom_site_label_2
_geom_angle_atom_site_label_3
_geom_angle
_geom_angle_site_symmetry_1
_geom_angle_site_symmetry_3
N2 Ag1 N2 163.70(17) . 3_655
N2 Ag1 O11 96.76(7) . 14_446
N2 Ag1 O11 96.76(7) 3_655 14_446
N2 Ag1 O11 96.76(7) . 5_445
N2 Ag1 O11 96.76(7) 3_655 5_445
O11 Ag1 O11 67.74(13) 14_446 5_445
N13 Co1 N3 180.000(1) . .
N13 Co1 N1 96.45(7) . 3_755
N3 Co1 N1 83.55(7) . 3_755
N13 Co1 N1 96.45(7) . .
N3 Co1 N1 83.55(7) . .
N1 Co1 N1 167.09(15) 3_755 .
N13 Co1 N11 83.14(7) . .
N3 Co1 N11 96.86(7) . .
N1 Co1 N11 90.769(12) 3_755 .
N1 Co1 N11 90.769(12) . .
N13 Co1 N11 83.14(7) . 10_556
N3 Co1 N11 96.86(7) . 10_556
N1 Co1 N11 90.770(12) 3_755 10_556
N1 Co1 N11 90.769(12) . 10_556
N11 Co1 N11 166.28(14) . 10_556
C1 N1 C4 118.0(3) . .
C1 N1 Co1 128.1(2) . .
C4 N1 Co1 113.8(2) . .
N1 C1 C2 120.5(3) . .
N2 C2 C1 121.9(3) . .
C2 N2 C3 117.8(4) . .
C2 N2 Ag1 116.1(3) . .
C3 N2 Ag1 126.2(3) . .
N2 C3 C4 121.2(3) . .
N1 C4 C3 120.5(3) . .
N1 C4 C5 115.8(3) . .
C3 C4 C5 123.7(3) . .
O1 C5 N3 127.3(3) . .
O1 C5 C4 123.1(3) . .
N3 C5 C4 109.6(2) . .
C5 N3 C5 125.6(3) . 3_755
C5 N3 Co1 117.20(17) . .
C5 N3 Co1 117.20(17) 3_755 .
C11 N11 C14 117.8(3) . .
C11 N11 Co1 128.9(2) . .
C14 N11 Co1 113.3(2) . .
N11 C11 C12 119.5(3) . .
N12 C12 C11 123.6(3) . .
C12 N12 C13 116.1(3) . .
N12 C13 C14 122.2(3) . .
N11 C14 C13 120.8(3) . .
N11 C14 C15 116.1(3) . .
C13 C14 C15 123.2(3) . .
O11 C15 N13 127.5(3) . .
O11 C15 C14 123.0(3) . .
N13 C15 C14 109.6(2) . .
C15 O11 Ag1 136.5(3) . 5
C15 N13 C15 124.2(3) 10_556 .
C15 N13 Co1 117.89(17) 10_556 .
C15 N13 Co1 117.89(17) . .
F14 B1 F13 142(2) 4_565 .
F14 B1 F14 56(2) 4_565 .
F13 B1 F14 102(2) . .
F14 B1 B1 62(2) 4_565 4_565
F13 B1 B1 130(3) . 4_565
F14 B1 B1 48.7(14) . 4_565
F14 B1 F12 60.2(15) 4_565 .
F13 B1 F12 111(2) . .
F14 B1 F12 110.2(18) . .
B1 B1 F12 117(3) 4_565 .
F14 B1 F11 104(3) 4_565 .
F13 B1 F11 113.3(17) . .
F14 B1 F11 117(3) . .
B1 B1 F11 68.5(16) 4_565 .
F12 B1 F11 103.3(15) . .
F14 B1 F11 119(3) 4_565 4_565
F13 B1 F11 87.5(15) . 4_565
F14 B1 F11 88.2(15) . 4_565
B1 B1 F11 57.4(12) 4_565 4_565
F12 B1 F11 149.2(19) . 4_565
F11 B1 F11 45.9(11) . 4_565
F11 F11 B1 73.7(10) 4_565 .
F11 F11 B1 60.3(11) 4_565 4_565
B1 F11 B1 54(2) . 4_565
F14 F12 B1 49.1(16) 4_565 .
B1 F14 F14 71(2) 4_565 4_565
B1 F14 F12 71(2) 4_565 4_565
F14 F14 F12 131(4) 4_565 4_565
B1 F14 B1 69(3) 4_565 .
F14 F14 B1 53.4(16) 4_565 .
F12 F14 B1 132(2) 4_565 .

loop_
_geom_bond_atom_site_label_1
_geom_bond_atom_site_label_2
_geom_bond_distance
_geom_bond_site_symmetry_2
Ag1 N2 2.275(3) .
Ag1 N2 2.275(3) 3_655
Ag1 O11 2.539(3) 14_446
Ag1 O11 2.539(3) 5_445
Co1 N13 1.900(3) .
Co1 N3 1.909(3) .
Co1 N1 1.927(3) 3_755
Co1 N1 1.927(3) .
Co1 N11 1.949(2) .
Co1 N11 1.949(2) 10_556
N1 C1 1.343(4) .
N1 C4 1.344(4) .
C1 C2 1.376(6) .
C2 N2 1.332(5) .
N2 C3 1.332(5) .
C3 C4 1.391(5) .
C4 C5 1.510(5) .
C5 O1 1.210(4) .
C5 N3 1.366(4) .
N3 C5 1.366(4) 3_755
N11 C11 1.337(4) .
N11 C14 1.351(3) .
C11 C12 1.391(5) .
C12 N12 1.321(6) .
N12 C13 1.336(5) .
C13 C14 1.380(5) .
C14 C15 1.499(4) .
C15 O11 1.208(4) .
C15 N13 1.373(3) .
O11 Ag1 2.539(3) 5
N13 C15 1.373(3) 10_556
B1 F14 1.09(3) 4_565
B1 F13 1.25(3) .
B1 F14 1.28(2) .
B1 B1 1.35(6) 4_565
B1 F12 1.36(2) .
B1 F11 1.41(2) .
B1 F11 1.55(2) 4_565
F11 F11 1.16(2) 4_565
F11 B1 1.55(2) 4_565
F12 F14 1.25(2) 4_565
F14 B1 1.09(3) 4_565
F14 F14 1.12(3) 4_565
F14 F12 1.25(2) 4_565
